data_7156801
loop_
_publ_author_name
'Liu, Caiyan'
'Shen, Yongli'
'Yuan, Kedong'

_publ_section_title
;
 Non-directed copper-catalyzed regioselective C-H sulfonylation of
 phenothiazines.
;
_journal_issue 20
_journal_name_full 'Organic &amp; biomolecular chemistry'
_journal_page_first 5009
_journal_page_last 5013
_journal_paper_doi 10.1039/c9ob00705a
_journal_volume 17
_journal_year 2019
_chemical_compound_source 'synthesis as described'
_chemical_formula_moiety 'C23 H23 N O2 S2'
_chemical_formula_sum 'C23 H23 N O2 S2'
_chemical_formula_weight 409.54
_space_group_crystal_system monoclinic
_space_group_IT_number 14
_space_group_name_Hall '-P 2ybc'
_space_group_name_H-M_alt 'P 1 21/c 1'
_symmetry_space_group_name_Hall '-P 2ybc'
_symmetry_space_group_name_H-M 'P 1 21/c 1'
_atom_sites_solution_hydrogens geom
_audit_update_record
;
2018-07-16 deposited with the CCDC.    2019-04-23 downloaded from the CCDC.
;
_cell_angle_alpha 90
_cell_angle_beta 117.134(2)
_cell_angle_gamma 90
_cell_formula_units_Z 4
_cell_length_a 12.0587(8)
_cell_length_b 15.5180(13)
_cell_length_c 12.0126(8)
_cell_measurement_reflns_used 5534
_cell_measurement_temperature 150
_cell_measurement_theta_max 27.43
_cell_measurement_theta_min 2.31
_cell_measurement_wavelength 0.71073
_cell_volume 2000.5(3)
_computing_cell_refinement 'APEX2 (Bruker, 2014); SAINT (Bruker, 2014)'
_computing_data_collection 'SAINT (Bruker, 2014); XPREP (Sheldrick, 2014)'
_computing_data_reduction 'SAINT (Bruker, 2014); XPREP (Sheldrick, 2014)'
_computing_molecular_graphics 'Ortep-3 for Windows (Farrugia, 1997)'
_computing_publication_material 'CRYSCALc (T. Roisnel, local program, 2015)'
_computing_structure_refinement 'SHELXL-2014/7 (Sheldrick, 2014)'
_computing_structure_solution 'SIR97 (Altomare et al., 1999)'
_diffrn_ambient_temperature 150
_diffrn_detector '(CMOS) PHOTON 100'
_diffrn_measured_fraction_theta_full 0.996
_diffrn_measured_fraction_theta_max 0.996
_diffrn_measurement_device_type 'D8 VENTURE Bruker AXS'
_diffrn_measurement_method 'rotation images'
_diffrn_radiation_monochromator 'multilayer monochromator'
_diffrn_radiation_probe x-ray
_diffrn_radiation_source 'Incoatec microfocus sealed tube'
_diffrn_radiation_type MoK\a
_diffrn_radiation_wavelength 0.71073
_diffrn_reflns_av_R_equivalents 0.0898
_diffrn_reflns_av_unetI/netI 0.0688
_diffrn_reflns_limit_h_max 15
_diffrn_reflns_limit_h_min -15
_diffrn_reflns_limit_k_max 20
_diffrn_reflns_limit_k_min -20
_diffrn_reflns_limit_l_max 15
_diffrn_reflns_limit_l_min -12
_diffrn_reflns_number 19822
_diffrn_reflns_theta_full 25.242
_diffrn_reflns_theta_max 27.540
_diffrn_reflns_theta_min 3.240
_exptl_absorpt_coefficient_mu 0.285
_exptl_absorpt_correction_T_max 0.991
_exptl_absorpt_correction_T_min 0.722
_exptl_absorpt_correction_type multi-scan
_exptl_absorpt_process_details
;
  [Sheldrick, G.M. (2014). SADABS Bruker AXS Inc., Madison, Wisconsin, USA]
;
_exptl_crystal_colour colourless
_exptl_crystal_density_diffrn 1.360
_exptl_crystal_description plate
_exptl_crystal_F_000 864
_exptl_crystal_size_max 0.410
_exptl_crystal_size_mid 0.170
_exptl_crystal_size_min 0.030
_refine_diff_density_max 0.733
_refine_diff_density_min -0.638
_refine_diff_density_rms 0.110
_refine_ls_extinction_method none
_refine_ls_goodness_of_fit_ref 1.035
_refine_ls_hydrogen_treatment constr
_refine_ls_matrix_type full
_refine_ls_number_parameters 255
_refine_ls_number_reflns 4600
_refine_ls_number_restraints 0
_refine_ls_restrained_S_all 1.035
_refine_ls_R_factor_all 0.0907
_refine_ls_R_factor_gt 0.0579
_refine_ls_shift/su_max 0.011
_refine_ls_shift/su_mean 0.000
_refine_ls_structure_factor_coef Fsqd
_refine_ls_weighting_details 'w=1/[\s^2^(Fo^2^)+(0.1151P)^2^+0.2102P] where P=(Fo^2^+2Fc^2^)/3'
_refine_ls_weighting_scheme calc
_refine_ls_wR_factor_gt 0.1575
_refine_ls_wR_factor_ref 0.1804
_reflns_number_gt 3311
_reflns_number_total 4600
_reflns_threshold_expression >2sigma(I)
_cod_data_source_file c9ob00705a2.cif
_cod_data_source_block KYT01
_cod_depositor_comments
;
The following automatic conversions were performed:

'_space_group_crystal_system' value 'Monoclinic' changed to
'monoclinic' according to
/home/data/users/saulius/crontab/automatic-downloads/rss-feeds/RSC/lib/dictionaries/cif_core.dic
dictionary named 'cif_core.dic' version 2.4.2 from 2011-04-26.

Automatic conversion script
Id: cif_fix_values 4973 2017-02-22 13:04:09Z antanas 

 Adding full bibliography for 7156801--7156802.cif.
;
_cod_database_code 7156801

loop_
_space_group_symop_operation_xyz
'x, y, z'
'-x, y+1/2, -z+1/2'
'-x, -y, -z'
'x, -y-1/2, z-1/2'

loop_
_atom_site_label
_atom_site_type_symbol
_atom_site_fract_x
_atom_site_fract_y
_atom_site_fract_z
_atom_site_U_iso_or_equiv
_atom_site_adp_type
_atom_site_occupancy
_atom_site_symmetry_multiplicity
_atom_site_calc_flag
_atom_site_refinement_flags
_atom_site_disorder_assembly
S1 S 0.13916(6) 0.05047(5) 0.58425(6) 0.0199(2) Uani 1 1 d . .
S2 S -0.14803(6) 0.26268(5) 0.19482(6) 0.0188(2) Uani 1 1 d . .
O1 O -0.14232(18) 0.27934(14) 0.07935(17) 0.0276(5) Uani 1 1 d . .
O2 O -0.24233(17) 0.20574(14) 0.19464(18) 0.0286(5) Uani 1 1 d . .
C1 C 0.2795(2) 0.08313(18) 0.7126(2) 0.0184(6) Uani 1 1 d . .
C2 C 0.2988(3) 0.0638(2) 0.8329(3) 0.0258(6) Uani 1 1 d . .
H2 H 0.2354 0.0360 0.8457 0.031 Uiso 1 1 calc R U
C3 C 0.4110(3) 0.0852(2) 0.9345(2) 0.0293(7) Uani 1 1 d . .
H3 H 0.4257 0.0704 1.0169 0.035 Uiso 1 1 calc R U
C4 C 0.5013(3) 0.1282(2) 0.9153(3) 0.0300(7) Uani 1 1 d . .
H4 H 0.5776 0.1438 0.9850 0.036 Uiso 1 1 calc R U
C5 C 0.4813(3) 0.1488(2) 0.7940(3) 0.0237(6) Uani 1 1 d . .
H5 H 0.5425 0.1802 0.7818 0.028 Uiso 1 1 calc R U
C6 C 0.3713(2) 0.12334(18) 0.6913(2) 0.0191(6) Uani 1 1 d . .
N7 N 0.35095(19) 0.13641(16) 0.5665(2) 0.0194(5) Uani 1 1 d . .
C8 C 0.4601(2) 0.1501(2) 0.5445(2) 0.0220(6) Uani 1 1 d . .
H8A H 0.5342 0.1243 0.6144 0.026 Uiso 1 1 calc R U
H8B H 0.4752 0.2128 0.5443 0.026 Uiso 1 1 calc R U
C9 C 0.4453(2) 0.1116(2) 0.4220(2) 0.0233(6) Uani 1 1 d . .
H9A H 0.3774 0.1420 0.3512 0.028 Uiso 1 1 calc R U
H9B H 0.4217 0.0502 0.4179 0.028 Uiso 1 1 calc R U
C10 C 0.5652(2) 0.1190(2) 0.4098(3) 0.0254(7) Uani 1 1 d . .
H10A H 0.6009 0.1773 0.4365 0.030 Uiso 1 1 calc R U
H10B H 0.6264 0.0766 0.4661 0.030 Uiso 1 1 calc R U
C11 C 0.5437(3) 0.1032(2) 0.2766(3) 0.0323(7) Uani 1 1 d . .
H11A H 0.5111 0.0448 0.2508 0.048 Uiso 1 1 calc R U
H11B H 0.6227 0.1094 0.2726 0.048 Uiso 1 1 calc R U
H11C H 0.4834 0.1452 0.2206 0.048 Uiso 1 1 calc R U
C12 C 0.2339(2) 0.16789(18) 0.4792(2) 0.0158(5) Uani 1 1 d . .
C13 C 0.1254(2) 0.13497(17) 0.4810(2) 0.0152(5) Uani 1 1 d . .
C14 C 0.0085(2) 0.16464(18) 0.3962(2) 0.0166(5) Uani 1 1 d . .
H14 H -0.0640 0.1451 0.4006 0.020 Uiso 1 1 calc R U
C15 C -0.0011(2) 0.22334(18) 0.3045(2) 0.0155(5) Uani 1 1 d . .
C16 C 0.1042(2) 0.25614(18) 0.3010(2) 0.0175(5) Uani 1 1 d . .
H16 H 0.0964 0.2966 0.2384 0.021 Uiso 1 1 calc R U
C17 C 0.2216(2) 0.22934(18) 0.3900(2) 0.0179(6) Uani 1 1 d . .
H17 H 0.2940 0.2532 0.3897 0.021 Uiso 1 1 calc R U
C18 C -0.1579(2) 0.36260(18) 0.2594(2) 0.0163(5) Uani 1 1 d . .
C19 C -0.1234(2) 0.43755(18) 0.2207(2) 0.0189(6) Uani 1 1 d . .
H19 H -0.1005 0.4361 0.1547 0.023 Uiso 1 1 calc R U
C20 C -0.1225(2) 0.5145(2) 0.2790(2) 0.0218(6) Uani 1 1 d . .
H20 H -0.0979 0.5657 0.2530 0.026 Uiso 1 1 calc R U
C21 C -0.1570(2) 0.5190(2) 0.3753(2) 0.0211(6) Uani 1 1 d . .
C22 C -0.1916(3) 0.4425(2) 0.4119(3) 0.0241(6) Uani 1 1 d . .
H22 H -0.2156 0.4440 0.4770 0.029 Uiso 1 1 calc R U
C23 C -0.1921(2) 0.3644(2) 0.3559(2) 0.0215(6) Uani 1 1 d . .
H23 H -0.2153 0.3129 0.3827 0.026 Uiso 1 1 calc R U
C24 C -0.1550(3) 0.6027(2) 0.4377(3) 0.0305(7) Uani 1 1 d . .
H24A H -0.2402 0.6185 0.4200 0.046 Uiso 1 1 calc R U
H24B H -0.1200 0.6477 0.4057 0.046 Uiso 1 1 calc R U
H24C H -0.1036 0.5969 0.5282 0.046 Uiso 1 1 calc R U

loop_
_atom_site_aniso_label
_atom_site_aniso_U_11
_atom_site_aniso_U_22
_atom_site_aniso_U_33
_atom_site_aniso_U_23
_atom_site_aniso_U_13
_atom_site_aniso_U_12
S1 0.0229(4) 0.0184(4) 0.0174(3) 0.0030(3) 0.0083(3) -0.0019(3)
S2 0.0172(3) 0.0183(4) 0.0156(3) -0.0012(3) 0.0029(2) 0.0019(2)
O1 0.0343(11) 0.0303(13) 0.0131(9) -0.0027(9) 0.0063(8) 0.0087(9)
O2 0.0204(10) 0.0240(12) 0.0316(11) -0.0020(9) 0.0034(8) -0.0047(8)
C1 0.0225(13) 0.0137(14) 0.0166(12) -0.0017(11) 0.0069(10) 0.0058(11)
C2 0.0342(16) 0.0223(17) 0.0215(13) 0.0030(12) 0.0133(12) 0.0088(12)
C3 0.0413(17) 0.0302(18) 0.0142(12) 0.0007(12) 0.0106(12) 0.0155(14)
C4 0.0327(16) 0.0295(18) 0.0162(13) -0.0060(12) 0.0011(12) 0.0128(13)
C5 0.0220(13) 0.0212(16) 0.0216(13) -0.0030(12) 0.0046(11) 0.0047(11)
C6 0.0208(13) 0.0170(14) 0.0158(12) -0.0001(11) 0.0051(10) 0.0057(10)
N7 0.0145(10) 0.0241(14) 0.0167(10) 0.0015(10) 0.0047(8) 0.0012(9)
C8 0.0148(12) 0.0250(16) 0.0233(13) 0.0020(12) 0.0063(10) 0.0008(11)
C9 0.0166(12) 0.0281(17) 0.0233(13) -0.0015(12) 0.0073(11) 0.0008(11)
C10 0.0200(13) 0.0318(18) 0.0247(14) 0.0053(13) 0.0103(11) 0.0041(12)
C11 0.0392(17) 0.034(2) 0.0335(16) 0.0033(15) 0.0253(14) 0.0046(14)
C12 0.0158(12) 0.0161(14) 0.0140(11) -0.0029(10) 0.0054(9) 0.0003(10)
C13 0.0196(12) 0.0134(14) 0.0139(11) -0.0024(10) 0.0088(10) -0.0014(10)
C14 0.0175(12) 0.0154(14) 0.0168(12) -0.0047(11) 0.0077(10) -0.0011(10)
C15 0.0171(12) 0.0135(14) 0.0139(12) -0.0025(10) 0.0053(10) 0.0030(10)
C16 0.0222(13) 0.0129(14) 0.0182(12) 0.0019(10) 0.0099(10) 0.0016(10)
C17 0.0148(12) 0.0152(14) 0.0224(13) -0.0008(11) 0.0074(10) -0.0009(10)
C18 0.0138(11) 0.0203(15) 0.0132(11) 0.0010(10) 0.0049(9) 0.0029(10)
C19 0.0249(13) 0.0202(15) 0.0147(12) 0.0060(11) 0.0116(10) 0.0049(11)
C20 0.0294(14) 0.0199(15) 0.0184(13) 0.0067(11) 0.0128(11) 0.0023(12)
C21 0.0205(13) 0.0239(16) 0.0189(12) 0.0003(12) 0.0089(10) 0.0063(11)
C22 0.0265(14) 0.0321(18) 0.0212(13) -0.0013(12) 0.0174(12) 0.0006(12)
C23 0.0215(13) 0.0253(16) 0.0217(13) 0.0042(12) 0.0134(11) -0.0007(11)
C24 0.0346(16) 0.0293(19) 0.0279(15) -0.0060(13) 0.0144(13) 0.0029(13)

loop_
_atom_type_symbol
_atom_type_description
_atom_type_scat_dispersion_real
_atom_type_scat_dispersion_imag
_atom_type_scat_source
C C 0.0033 0.0016 'International Tables Vol C Tables 4.2.6.8 and 6.1.1.4'
H H 0.0000 0.0000 'International Tables Vol C Tables 4.2.6.8 and 6.1.1.4'
N N 0.0061 0.0033 'International Tables Vol C Tables 4.2.6.8 and 6.1.1.4'
O O 0.0106 0.0060 'International Tables Vol C Tables 4.2.6.8 and 6.1.1.4'
S S 0.1246 0.1234 'International Tables Vol C Tables 4.2.6.8 and 6.1.1.4'

loop_
_geom_angle_atom_site_label_1
_geom_angle_atom_site_label_2
_geom_angle_atom_site_label_3
_geom_angle
C13 S1 C1 98.41(13)
O2 S2 O1 119.51(12)
O2 S2 C18 109.22(13)
O1 S2 C18 107.92(13)
O2 S2 C15 108.19(13)
O1 S2 C15 107.91(12)
C18 S2 C15 102.83(12)
C2 C1 C6 121.2(2)
C2 C1 S1 119.1(2)
C6 C1 S1 119.63(19)
C3 C2 C1 119.9(3)
C3 C2 H2 120.1
C1 C2 H2 120.1
C4 C3 C2 119.6(3)
C4 C3 H3 120.2
C2 C3 H3 120.2
C3 C4 C5 120.5(3)
C3 C4 H4 119.7
C5 C4 H4 119.7
C6 C5 C4 119.9(3)
C6 C5 H5 120.0
C4 C5 H5 120.0
C1 C6 C5 118.7(2)
C1 C6 N7 119.3(2)
C5 C6 N7 122.0(3)
C12 N7 C6 117.9(2)
C12 N7 C8 119.4(2)
C6 N7 C8 118.2(2)
N7 C8 C9 113.4(2)
N7 C8 H8A 108.9
C9 C8 H8A 108.9
N7 C8 H8B 108.9
C9 C8 H8B 108.9
H8A C8 H8B 107.7
C8 C9 C10 111.5(2)
C8 C9 H9A 109.3
C10 C9 H9A 109.3
C8 C9 H9B 109.3
C10 C9 H9B 109.3
H9A C9 H9B 108.0
C11 C10 C9 112.1(2)
C11 C10 H10A 109.2
C9 C10 H10A 109.2
C11 C10 H10B 109.2
C9 C10 H10B 109.2
H10A C10 H10B 107.9
C10 C11 H11A 109.5
C10 C11 H11B 109.5
H11A C11 H11B 109.5
C10 C11 H11C 109.5
H11A C11 H11C 109.5
H11B C11 H11C 109.5
C17 C12 N7 122.0(2)
C17 C12 C13 119.0(2)
N7 C12 C13 119.0(2)
C14 C13 C12 120.4(2)
C14 C13 S1 120.1(2)
C12 C13 S1 119.31(19)
C13 C14 C15 119.2(2)
C13 C14 H14 120.4
C15 C14 H14 120.4
C16 C15 C14 121.1(2)
C16 C15 S2 118.1(2)
C14 C15 S2 120.63(19)
C15 C16 C17 119.4(3)
C15 C16 H16 120.3
C17 C16 H16 120.3
C12 C17 C16 120.7(2)
C12 C17 H17 119.7
C16 C17 H17 119.7
C19 C18 C23 120.6(3)
C19 C18 S2 120.03(19)
C23 C18 S2 119.2(2)
C20 C19 C18 119.2(2)
C20 C19 H19 120.4
C18 C19 H19 120.4
C19 C20 C21 121.8(3)
C19 C20 H20 119.1
C21 C20 H20 119.1
C22 C21 C20 117.6(3)
C22 C21 C24 121.3(2)
C20 C21 C24 121.0(3)
C23 C22 C21 121.8(2)
C23 C22 H22 119.1
C21 C22 H22 119.1
C22 C23 C18 118.9(3)
C22 C23 H23 120.6
C18 C23 H23 120.6
C21 C24 H24A 109.5
C21 C24 H24B 109.5
H24A C24 H24B 109.5
C21 C24 H24C 109.5
H24A C24 H24C 109.5
H24B C24 H24C 109.5

loop_
_geom_bond_atom_site_label_1
_geom_bond_atom_site_label_2
_geom_bond_distance
S1 C13 1.760(3)
S1 C1 1.766(3)
S2 O2 1.439(2)
S2 O1 1.443(2)
S2 C18 1.762(3)
S2 C15 1.766(2)
C1 C2 1.388(4)
C1 C6 1.392(4)
C2 C3 1.386(4)
C2 H2 0.9500
C3 C4 1.384(5)
C3 H3 0.9500
C4 C5 1.401(4)
C4 H4 0.9500
C5 C6 1.394(4)
C5 H5 0.9500
C6 N7 1.419(3)
N7 C12 1.407(3)
N7 C8 1.471(3)
C8 C9 1.521(4)
C8 H8A 0.9900
C8 H8B 0.9900
C9 C10 1.523(4)
C9 H9A 0.9900
C9 H9B 0.9900
C10 C11 1.519(4)
C10 H10A 0.9900
C10 H10B 0.9900
C11 H11A 0.9800
C11 H11B 0.9800
C11 H11C 0.9800
C12 C17 1.392(4)
C12 C13 1.413(3)
C13 C14 1.388(3)
C14 C15 1.393(4)
C14 H14 0.9500
C15 C16 1.387(4)
C16 C17 1.393(4)
C16 H16 0.9500
C17 H17 0.9500
C18 C19 1.385(4)
C18 C23 1.398(3)
C19 C20 1.383(4)
C19 H19 0.9500
C20 C21 1.397(4)
C20 H20 0.9500
C21 C22 1.394(4)
C21 C24 1.495(4)
C22 C23 1.385(4)
C22 H22 0.9500
C23 H23 0.9500
C24 H24A 0.9800
C24 H24B 0.9800
C24 H24C 0.9800

loop_
_geom_torsion_atom_site_label_1
_geom_torsion_atom_site_label_2
_geom_torsion_atom_site_label_3
_geom_torsion_atom_site_label_4
_geom_torsion
C13 S1 C1 C2 149.0(2)
C13 S1 C1 C6 -34.5(2)
C6 C1 C2 C3 0.4(4)
S1 C1 C2 C3 176.8(2)
C1 C2 C3 C4 2.1(5)
C2 C3 C4 C5 -1.2(5)
C3 C4 C5 C6 -2.3(4)
C2 C1 C6 C5 -3.8(4)
S1 C1 C6 C5 179.8(2)
C2 C1 C6 N7 175.6(2)
S1 C1 C6 N7 -0.8(4)
C4 C5 C6 C1 4.7(4)
C4 C5 C6 N7 -174.7(3)
C1 C6 N7 C12 44.7(4)
C5 C6 N7 C12 -135.9(3)
C1 C6 N7 C8 -159.1(3)
C5 C6 N7 C8 20.3(4)
C12 N7 C8 C9 -58.7(3)
C6 N7 C8 C9 145.4(3)
N7 C8 C9 C10 -173.9(2)
C8 C9 C10 C11 -164.9(3)
C6 N7 C12 C17 139.6(3)
C8 N7 C12 C17 -16.4(4)
C6 N7 C12 C13 -41.6(4)
C8 N7 C12 C13 162.5(2)
C17 C12 C13 C14 -1.1(4)
N7 C12 C13 C14 180.0(2)
C17 C12 C13 S1 174.4(2)
N7 C12 C13 S1 -4.5(3)
C1 S1 C13 C14 -147.3(2)
C1 S1 C13 C12 37.2(2)
C12 C13 C14 C15 3.9(4)
S1 C13 C14 C15 -171.6(2)
C13 C14 C15 C16 -3.7(4)
C13 C14 C15 S2 180.00(19)
O2 S2 C15 C16 165.8(2)
O1 S2 C15 C16 35.2(2)
C18 S2 C15 C16 -78.7(2)
O2 S2 C15 C14 -17.8(3)
O1 S2 C15 C14 -148.4(2)
C18 S2 C15 C14 97.7(2)
C14 C15 C16 C17 0.6(4)
S2 C15 C16 C17 177.0(2)
N7 C12 C17 C16 176.8(2)
C13 C12 C17 C16 -2.0(4)
C15 C16 C17 C12 2.3(4)
O2 S2 C18 C19 -150.0(2)
O1 S2 C18 C19 -18.7(2)
C15 S2 C18 C19 95.2(2)
O2 S2 C18 C23 34.5(2)
O1 S2 C18 C23 165.90(19)
C15 S2 C18 C23 -80.2(2)
C23 C18 C19 C20 0.3(4)
S2 C18 C19 C20 -175.08(19)
C18 C19 C20 C21 -0.7(4)
C19 C20 C21 C22 0.5(4)
C19 C20 C21 C24 179.8(2)
C20 C21 C22 C23 0.2(4)
C24 C21 C22 C23 -179.1(3)
C21 C22 C23 C18 -0.6(4)
C19 C18 C23 C22 0.4(4)
S2 C18 C23 C22 175.7(2)
